data_4350425
loop_
_publ_author_name
'Maeda, Hiromitsu'
'Ito, Yoshihiro'

_publ_section_title
;
 BF2 complex of fluorinated dipyrrolyldiketone: a new class of efficient
 receptor for acetate anions.
;
_journal_issue 20
_journal_name_full 'Inorganic chemistry'
_journal_page_first 8205
_journal_page_last 8210
_journal_paper_doi 10.1021/ic0608703
_journal_volume 45
_journal_year 2006
_chemical_formula_sum 'C11 H5 B F6 N2 O2'
_chemical_formula_weight 321.98
_space_group_IT_number 60
_space_group_name_Hall '-P 2n 2ab'
_space_group_name_H-M_alt 'P b c n'
_symmetry_cell_setting orthorhombic
_symmetry_Int_Tables_number 60
_symmetry_space_group_name_Hall '-P 2n 2ab'
_symmetry_space_group_name_H-M 'P b c n'
_atom_sites_solution_hydrogens geom
_atom_sites_solution_primary direct
_atom_sites_solution_secondary difmap
_audit_creation_method SHELXL-97
_cell_angle_alpha 90.00
_cell_angle_beta 90.00
_cell_angle_gamma 90.00
_cell_formula_units_Z 4
_cell_length_a 9.554(2)
_cell_length_b 12.210(3)
_cell_length_c 9.679(2)
_cell_measurement_reflns_used 4395
_cell_measurement_temperature 90(2)
_cell_measurement_theta_max 28.23
_cell_measurement_theta_min 2.71
_cell_volume 1129.1(4)
_computing_cell_refinement 'Bruker SMART'
_computing_data_collection 'Bruker SMART'
_computing_data_reduction 'Bruker SAINT'
_computing_molecular_graphics 'Bruker SHELXTL'
_computing_publication_material 'Bruker SHELXTL'
_computing_structure_refinement 'SHELXL-97 (Sheldrick, 1997)'
_computing_structure_solution 'SHELXS-97 (Sheldrick, 1990)'
_diffrn_ambient_temperature 90(2)
_diffrn_detector_area_resol_mean 8.366
_diffrn_measured_fraction_theta_full 0.942
_diffrn_measured_fraction_theta_max 0.942
_diffrn_measurement_device_type 'CCD area detector'
_diffrn_measurement_method 'phi and omega scans'
_diffrn_radiation_monochromator graphite
_diffrn_radiation_source 'fine-focus sealed tube'
_diffrn_radiation_type MoK\a
_diffrn_radiation_wavelength 0.71073
_diffrn_reflns_av_R_equivalents 0.0239
_diffrn_reflns_av_sigmaI/netI 0.0180
_diffrn_reflns_limit_h_max 12
_diffrn_reflns_limit_h_min -12
_diffrn_reflns_limit_k_max 15
_diffrn_reflns_limit_k_min -12
_diffrn_reflns_limit_l_max 12
_diffrn_reflns_limit_l_min -11
_diffrn_reflns_number 6298
_diffrn_reflns_theta_full 28.23
_diffrn_reflns_theta_max 28.23
_diffrn_reflns_theta_min 2.71
_exptl_absorpt_coefficient_mu 0.195
_exptl_absorpt_correction_T_max 0.9621
_exptl_absorpt_correction_T_min 0.8922
_exptl_absorpt_correction_type empirical
_exptl_crystal_colour orange
_exptl_crystal_density_diffrn 1.894
_exptl_crystal_density_method 'not measured'
_exptl_crystal_description prism
_exptl_crystal_F_000 640
_exptl_crystal_size_max 0.60
_exptl_crystal_size_mid 0.30
_exptl_crystal_size_min 0.20
_refine_diff_density_max 0.372
_refine_diff_density_min -0.255
_refine_diff_density_rms 0.056
_refine_ls_extinction_method none
_refine_ls_goodness_of_fit_ref 1.034
_refine_ls_hydrogen_treatment constr
_refine_ls_matrix_type full
_refine_ls_number_parameters 101
_refine_ls_number_reflns 1321
_refine_ls_number_restraints 0
_refine_ls_restrained_S_all 1.034
_refine_ls_R_factor_all 0.0386
_refine_ls_R_factor_gt 0.0352
_refine_ls_shift/su_max 0.002
_refine_ls_shift/su_mean 0.001
_refine_ls_structure_factor_coef Fsqd
_refine_ls_weighting_details 'calc w=1/[\s^2^(Fo^2^)+(0.0448P)^2^+0.8468P] where P=(Fo^2^+2Fc^2^)/3'
_refine_ls_weighting_scheme calc
_refine_ls_wR_factor_gt 0.0897
_refine_ls_wR_factor_ref 0.0919
_reflns_number_gt 1212
_reflns_number_total 1321
_reflns_threshold_expression >2sigma(I)
_cod_data_source_file ic0608703si20060519_054226.cif
_cod_data_source_block 0517mae
_cod_depositor_comments
;
The following automatic conversions were performed:

data item '_symmetry_cell_setting' value 'Orthorhombic' was changed
to 'orthorhombic' in accordance with the
/home/saulius/struct/COD-crude-data/automatic-downloads/DataCite-retrospective/ACS/depositions/lib/dictionaries/cif_core.dic
dictionary named 'cif_core.dic' version 2.4.2 last updated on
2011-04-26.

Automatic conversion script
Id: cif_fix_values 6909 2019-04-08 15:41:33Z antanas 
;
_cod_original_cell_volume 1129.1(5)
_cod_database_code 4350425

loop_
_symmetry_equiv_pos_as_xyz
'x, y, z'
'-x+1/2, -y+1/2, z+1/2'
'-x, y, -z+1/2'
'x+1/2, -y+1/2, -z'
'-x, -y, -z'
'x-1/2, y-1/2, -z-1/2'
'x, -y, z-1/2'
'-x-1/2, y-1/2, z'

loop_
_atom_site_label
_atom_site_type_symbol
_atom_site_fract_x
_atom_site_fract_y
_atom_site_fract_z
_atom_site_U_iso_or_equiv
_atom_site_adp_type
_atom_site_occupancy
_atom_site_symmetry_multiplicity
_atom_site_calc_flag
_atom_site_refinement_flags
F2 F 0.15621(9) 0.29862(7) 0.39284(9) 0.0197(2) Uani 1 1 d .
F3 F -0.08330(9) 0.78461(7) 0.33263(9) 0.0252(2) Uani 1 1 d .
F1 F 0.37385(9) 0.28890(7) 0.60945(9) 0.0235(2) Uani 1 1 d .
O1 O 0.09085(10) 0.65236(8) 0.33930(10) 0.0180(2) Uani 1 1 d .
N1 N 0.27204(12) 0.55331(10) 0.51426(11) 0.0175(3) Uani 1 1 d .
H1 H 0.2748 0.6253 0.5180 0.021 Uiso 1 1 calc R
C5 C 0.08933(13) 0.54504(11) 0.33603(13) 0.0142(3) Uani 1 1 d .
C1 C 0.35135(14) 0.48570(12) 0.59219(14) 0.0195(3) Uani 1 1 d .
H2 H 0.4180 0.5074 0.6597 0.023 Uiso 1 1 calc R
C4 C 0.18610(13) 0.49368(11) 0.42806(13) 0.0150(3) Uani 1 1 d .
C2 C 0.31828(14) 0.38006(12) 0.55625(14) 0.0178(3) Uani 1 1 d .
C6 C 0.0000 0.48706(15) 0.2500 0.0152(4) Uani 1 2 d S
H3 H 0.0000 0.4093 0.2500 0.018 Uiso 1 2 calc SR
B1 B 0.0000 0.72009(17) 0.2500 0.0158(4) Uani 1 2 d S
C3 C 0.21543(14) 0.38423(11) 0.45430(14) 0.0155(3) Uani 1 1 d .

loop_
_atom_site_aniso_label
_atom_site_aniso_U_11
_atom_site_aniso_U_22
_atom_site_aniso_U_33
_atom_site_aniso_U_23
_atom_site_aniso_U_13
_atom_site_aniso_U_12
F2 0.0235(4) 0.0144(4) 0.0213(4) -0.0026(3) -0.0043(3) -0.0004(3)
F3 0.0252(5) 0.0268(5) 0.0238(5) -0.0088(3) -0.0011(4) 0.0083(4)
F1 0.0243(5) 0.0221(5) 0.0242(5) 0.0048(3) -0.0048(3) 0.0067(3)
O1 0.0210(5) 0.0130(5) 0.0200(5) -0.0006(4) -0.0054(4) -0.0009(4)
N1 0.0193(6) 0.0155(6) 0.0177(5) -0.0003(4) -0.0038(4) -0.0023(4)
C5 0.0144(6) 0.0142(6) 0.0140(6) 0.0010(5) 0.0040(5) 0.0005(5)
C1 0.0175(6) 0.0227(7) 0.0182(6) 0.0007(5) -0.0042(5) -0.0008(5)
C4 0.0149(6) 0.0160(6) 0.0142(6) -0.0009(5) 0.0004(5) -0.0015(5)
C2 0.0168(6) 0.0192(7) 0.0172(6) 0.0027(5) 0.0005(5) 0.0032(5)
C6 0.0173(8) 0.0124(8) 0.0158(8) 0.000 -0.0002(7) 0.000
B1 0.0179(9) 0.0127(9) 0.0167(10) 0.000 -0.0010(8) 0.000
C3 0.0158(6) 0.0161(6) 0.0146(6) -0.0017(5) 0.0006(5) -0.0003(5)

loop_
_atom_type_symbol
_atom_type_description
_atom_type_scat_dispersion_real
_atom_type_scat_dispersion_imag
_atom_type_scat_source
C C 0.0033 0.0016 'International Tables Vol C Tables 4.2.6.8 and 6.1.1.4'
H H 0.0000 0.0000 'International Tables Vol C Tables 4.2.6.8 and 6.1.1.4'
B B 0.0013 0.0007 'International Tables Vol C Tables 4.2.6.8 and 6.1.1.4'
N N 0.0061 0.0033 'International Tables Vol C Tables 4.2.6.8 and 6.1.1.4'
O O 0.0106 0.0060 'International Tables Vol C Tables 4.2.6.8 and 6.1.1.4'
F F 0.0171 0.0103 'International Tables Vol C Tables 4.2.6.8 and 6.1.1.4'

loop_
_geom_angle_atom_site_label_1
_geom_angle_atom_site_label_2
_geom_angle_atom_site_label_3
_geom_angle
_geom_angle_site_symmetry_1
_geom_angle_site_symmetry_3
C5 O1 B1 122.60(11) . .
C1 N1 C4 110.44(12) . .
C1 N1 H1 124.8 . .
C4 N1 H1 124.8 . .
O1 C5 C6 122.12(13) . .
O1 C5 C4 114.62(12) . .
C6 C5 C4 123.26(13) . .
N1 C1 C2 107.67(12) . .
N1 C1 H2 126.2 . .
C2 C1 H2 126.2 . .
N1 C4 C3 106.10(12) . .
N1 C4 C5 122.06(12) . .
C3 C4 C5 131.83(12) . .
F1 C2 C1 126.41(13) . .
F1 C2 C3 125.69(13) . .
C1 C2 C3 107.91(12) . .
C5 C6 C5 118.60(17) . 3
C5 C6 H3 120.7 . .
C5 C6 H3 120.7 3 .
F3 B1 F3 110.15(16) . 3
F3 B1 O1 108.70(6) . 3
F3 B1 O1 108.67(6) 3 3
F3 B1 O1 108.67(6) . .
F3 B1 O1 108.70(6) 3 .
O1 B1 O1 111.95(15) 3 .
F2 C3 C4 126.08(12) . .
F2 C3 C2 126.04(12) . .
C4 C3 C2 107.87(12) . .

loop_
_geom_bond_atom_site_label_1
_geom_bond_atom_site_label_2
_geom_bond_distance
_geom_bond_site_symmetry_2
F2 C3 1.3292(16) .
F3 B1 1.3761(14) .
F1 C2 1.3365(16) .
O1 C5 1.3108(17) .
O1 B1 1.4780(15) .
N1 C1 1.3508(18) .
N1 C4 1.3786(17) .
N1 H1 0.8800 .
C5 C6 1.3868(16) .
C5 C4 1.4288(18) .
C1 C2 1.373(2) .
C1 H2 0.9500 .
C4 C3 1.3889(19) .
C2 C3 1.393(2) .
C6 C5 1.3868(16) 3
C6 H3 0.9500 .
B1 F3 1.3761(14) 3
B1 O1 1.4780(15) 3
